data_2224274
loop_
_publ_author_name
'Cong, Yunbo'
'Yang, Huibin'
'Yu, Haibo'
'Li, Bin'

_publ_section_title (<i>E</i>)-2-[(4-Chloro-1,3-dimethyl-1<i>H</i>-pyrazol-5-yl)methyleneamino]benzamide
_journal_coeditor_code HB5252
_journal_issue 12
_journal_name_full 'Acta Crystallographica Section E'
_journal_page_first o3263
_journal_paper_doi 10.1107/S1600536809050685
_journal_volume 65
_journal_year 2009
_chemical_formula_iupac 'C13 H13 Cl N4 O'
_chemical_formula_moiety 'C13 H13 Cl N4 O'
_chemical_formula_sum 'C13 H13 Cl N4 O'
_chemical_formula_weight 276.72
_chemical_name_systematic
;
(<i>E</i>)-2-[(4-Chloro-1,3-dimethyl-1<i>H</i>-pyrazol-5-
yl)methyleneamino]benzamide
;
_space_group_IT_number 15
_symmetry_cell_setting monoclinic
_symmetry_space_group_name_Hall '-C 2yc'
_symmetry_space_group_name_H-M 'C 1 2/c 1'
_atom_sites_solution_hydrogens geom
_atom_sites_solution_primary direct
_atom_sites_solution_secondary difmap
_audit_creation_method SHELXL97
_cell_angle_alpha 90.00
_cell_angle_beta 96.005(2)
_cell_angle_gamma 90.00
_cell_formula_units_Z 8
_cell_length_a 22.046(3)
_cell_length_b 8.6785(10)
_cell_length_c 14.1137(16)
_cell_measurement_reflns_used 4144
_cell_measurement_temperature 296(2)
_cell_measurement_theta_max 30.20
_cell_measurement_theta_min 2.23
_cell_volume 2685.5(6)
_computing_cell_refinement 'SAINT (Bruker, 2001)'
_computing_data_collection 'SMART (Bruker, 2001)'
_computing_data_reduction 'SAINT (Bruker, 2001)'
_computing_molecular_graphics 'SHELXTL (Sheldrick, 2008)'
_computing_publication_material 'SHELXTL (Sheldrick, 2008)'
_computing_structure_refinement 'SHELXL97 (Sheldrick, 2008)'
_computing_structure_solution 'SHELXS97 (Sheldrick, 2008)'
_diffrn_ambient_temperature 296(2)
_diffrn_measured_fraction_theta_full 0.999
_diffrn_measured_fraction_theta_max 0.999
_diffrn_measurement_device_type 'Bruker SMART CCD'
_diffrn_measurement_method \w
_diffrn_radiation_monochromator graphite
_diffrn_radiation_source 'fine-focus sealed tube'
_diffrn_radiation_type MoK\a
_diffrn_radiation_wavelength 0.71073
_diffrn_reflns_av_R_equivalents 0.0184
_diffrn_reflns_av_sigmaI/netI 0.0195
_diffrn_reflns_limit_h_max 26
_diffrn_reflns_limit_h_min -25
_diffrn_reflns_limit_k_max 10
_diffrn_reflns_limit_k_min -6
_diffrn_reflns_limit_l_max 16
_diffrn_reflns_limit_l_min -16
_diffrn_reflns_number 6634
_diffrn_reflns_theta_full 25.02
_diffrn_reflns_theta_max 25.02
_diffrn_reflns_theta_min 1.86
_exptl_absorpt_coefficient_mu 0.282
_exptl_absorpt_correction_T_max 1.000
_exptl_absorpt_correction_T_min 0.725
_exptl_absorpt_correction_type multi-scan
_exptl_absorpt_process_details '(SADABS; Bruker, 2001)'
_exptl_crystal_colour colourless
_exptl_crystal_density_diffrn 1.369
_exptl_crystal_density_method 'not measured'
_exptl_crystal_description block
_exptl_crystal_F_000 1152
_exptl_crystal_size_max 0.32
_exptl_crystal_size_mid 0.30
_exptl_crystal_size_min 0.28
_refine_diff_density_max 0.174
_refine_diff_density_min -0.192
_refine_ls_extinction_coef 0.0266(12)
_refine_ls_extinction_expression Fc^*^=kFc[1+0.001xFc^2^\l^3^/sin(2\q)]^-1/4^
_refine_ls_extinction_method 'SHELXL97 (Sheldrick, 2008)'
_refine_ls_goodness_of_fit_ref 1.062
_refine_ls_hydrogen_treatment constr
_refine_ls_matrix_type full
_refine_ls_number_parameters 175
_refine_ls_number_reflns 2375
_refine_ls_number_restraints 0
_refine_ls_restrained_S_all 1.062
_refine_ls_R_factor_all 0.0393
_refine_ls_R_factor_gt 0.0348
_refine_ls_shift/su_max 0.000
_refine_ls_shift/su_mean 0.000
_refine_ls_structure_factor_coef Fsqd
_refine_ls_weighting_details 'calc w=1/[\s^2^(Fo^2^)+(0.0520P)^2^+1.4091P] where P=(Fo^2^+2Fc^2^)/3'
_refine_ls_weighting_scheme calc
_refine_ls_wR_factor_gt 0.0934
_refine_ls_wR_factor_ref 0.0979
_reflns_number_gt 2098
_reflns_number_total 2375
_reflns_threshold_expression I>2\s(I)
_cod_data_source_file hb5252.cif
_cod_data_source_block I
_cod_depositor_comments
;
The following automatic conversions were performed:
'_symmetry_cell_setting' value 'Monoclinic' changed to 'monoclinic'
according to '/home/saulius/struct/CIF-dictionaries/cif_core.dic'
dictionary named 'cif_core.dic' version 2.4.1 from 2010-06-29.

Automatic conversion script
Id: cif_fix_enum 1527 2010-12-29 10:47:43Z saulius 

The following automatic conversions were performed:

'_symmetry_cell_setting' value 'Monoclinic' changed to 'monoclinic'
according to /home/saulius/struct/CIF-dictionaries/cif_core.dic
dictionary named 'cif_core.dic' version 2.4.1 from 2010-06-29.

Automatic conversion script
Id: cif_fix_values 1715 2011-07-08 13:25:40Z adriana 
;
_cod_original_cell_volume 2685.5(5)
_cod_original_sg_symbol_H-M 'C 2/c'
_cod_database_code 2224274
_cod_database_fobs_code 2224274

loop_
_symmetry_equiv_pos_as_xyz
'x, y, z'
'-x, y, -z+1/2'
'x+1/2, y+1/2, z'
'-x+1/2, y+1/2, -z+1/2'
'-x, -y, -z'
'x, -y, z-1/2'
'-x+1/2, -y+1/2, -z'
'x+1/2, -y+1/2, z-1/2'

loop_
_atom_site_type_symbol
_atom_site_label
_atom_site_fract_x
_atom_site_fract_y
_atom_site_fract_z
_atom_site_U_iso_or_equiv
_atom_site_adp_type
_atom_site_calc_flag
_atom_site_refinement_flags
_atom_site_occupancy
_atom_site_disorder_assembly
_atom_site_disorder_group
Cl Cl1 0.45129(2) 0.49955(4) 0.12551(4) 0.0612(2) Uani d . 1 . .
N N4 0.29251(6) 0.43146(17) 0.04310(11) 0.0531(4) Uani d . 1 . .
H H4A 0.3006 0.3480 0.0140 0.064 Uiso calc R 1 . .
H H4B 0.3217 0.4899 0.0670 0.064 Uiso calc R 1 . .
O O1 0.19254(5) 0.38809(14) 0.01737(10) 0.0600(4) Uani d . 1 . .
N N1 0.52045(6) 0.91074(16) 0.12334(10) 0.0486(4) Uani d . 1 . .
N N2 0.46079(6) 0.94242(16) 0.12143(10) 0.0445(3) Uani d . 1 . .
C C6 0.36052(7) 0.82150(17) 0.12489(11) 0.0397(4) Uani d . 1 . .
H H6 0.3417 0.9174 0.1202 0.048 Uiso calc R 1 . .
N N3 0.32795(6) 0.70280(14) 0.13302(9) 0.0376(3) Uani d . 1 . .
C C1 0.46698(7) 0.69287(17) 0.12368(11) 0.0400(4) Uani d . 1 . .
C C2 0.52480(7) 0.75722(19) 0.12428(11) 0.0430(4) Uani d . 1 . .
C C3 0.58468(8) 0.6779(2) 0.12766(15) 0.0576(5) Uani d . 1 . .
H H3A 0.6159 0.7518 0.1181 0.086 Uiso calc R 1 . .
H H3B 0.5831 0.6013 0.0784 0.086 Uiso calc R 1 . .
H H3C 0.5938 0.6294 0.1886 0.086 Uiso calc R 1 . .
C C4 0.44200(9) 1.1028(2) 0.12241(16) 0.0614(5) Uani d . 1 . .
H H4C 0.4316 1.1292 0.1847 0.092 Uiso calc R 1 . .
H H4D 0.4072 1.1179 0.0766 0.092 Uiso calc R 1 . .
H H4E 0.4749 1.1672 0.1066 0.092 Uiso calc R 1 . .
C C5 0.42578(7) 0.81350(17) 0.12263(11) 0.0379(4) Uani d . 1 . .
C C7 0.26516(7) 0.72357(17) 0.14214(10) 0.0364(3) Uani d . 1 . .
C C8 0.22185(7) 0.61479(17) 0.10333(10) 0.0363(3) Uani d . 1 . .
C C9 0.16068(7) 0.6395(2) 0.11507(12) 0.0445(4) Uani d . 1 . .
H H9 0.1317 0.5694 0.0890 0.053 Uiso calc R 1 . .
C C10 0.14195(8) 0.7653(2) 0.16439(13) 0.0541(5) Uani d . 1 . .
H H10 0.1007 0.7807 0.1701 0.065 Uiso calc R 1 . .
C C11 0.18475(8) 0.8675(2) 0.20506(14) 0.0577(5) Uani d . 1 . .
H H11 0.1726 0.9509 0.2398 0.069 Uiso calc R 1 . .
C C12 0.24531(8) 0.8468(2) 0.19446(13) 0.0504(4) Uani d . 1 . .
H H12 0.2738 0.9163 0.2227 0.060 Uiso calc R 1 . .
C C13 0.23540(7) 0.46978(18) 0.05100(11) 0.0401(4) Uani d . 1 . .

loop_
_atom_site_aniso_label
_atom_site_aniso_U_11
_atom_site_aniso_U_22
_atom_site_aniso_U_33
_atom_site_aniso_U_12
_atom_site_aniso_U_13
_atom_site_aniso_U_23
Cl1 0.0557(3) 0.0314(3) 0.0956(4) -0.00049(17) 0.0037(2) -0.0028(2)
N4 0.0376(7) 0.0445(8) 0.0774(10) -0.0038(6) 0.0064(7) -0.0244(7)
O1 0.0391(6) 0.0426(7) 0.0960(10) -0.0043(5) -0.0039(6) -0.0204(6)
N1 0.0387(7) 0.0446(8) 0.0618(9) -0.0076(6) 0.0021(6) 0.0017(6)
N2 0.0407(7) 0.0328(7) 0.0589(8) -0.0046(5) -0.0004(6) 0.0008(6)
C6 0.0404(8) 0.0316(8) 0.0452(8) 0.0002(6) -0.0044(6) 0.0003(6)
N3 0.0356(7) 0.0345(7) 0.0418(7) -0.0026(5) -0.0006(5) -0.0032(5)
C1 0.0417(8) 0.0332(8) 0.0442(8) -0.0017(6) -0.0001(6) -0.0015(6)
C2 0.0403(8) 0.0434(9) 0.0450(9) -0.0012(7) 0.0025(7) -0.0004(7)
C3 0.0447(10) 0.0609(12) 0.0674(12) 0.0047(8) 0.0066(8) 0.0000(9)
C4 0.0561(11) 0.0322(9) 0.0946(15) -0.0052(8) 0.0017(10) -0.0010(9)
C5 0.0389(8) 0.0322(8) 0.0414(8) -0.0043(6) -0.0018(6) -0.0007(6)
C7 0.0374(8) 0.0346(8) 0.0364(7) 0.0027(6) 0.0004(6) 0.0009(6)
C8 0.0367(8) 0.0338(8) 0.0381(8) -0.0006(6) 0.0018(6) 0.0023(6)
C9 0.0366(8) 0.0452(9) 0.0513(9) -0.0019(7) 0.0024(7) 0.0001(7)
C10 0.0404(9) 0.0613(11) 0.0614(11) 0.0102(8) 0.0097(8) -0.0044(9)
C11 0.0547(11) 0.0574(11) 0.0608(11) 0.0142(9) 0.0046(8) -0.0175(9)
C12 0.0478(10) 0.0461(9) 0.0557(10) 0.0014(8) -0.0012(8) -0.0145(8)
C13 0.0379(8) 0.0343(8) 0.0472(8) -0.0027(6) 0.0009(6) -0.0010(6)

loop_
_atom_type_symbol
_atom_type_description
_atom_type_scat_dispersion_real
_atom_type_scat_dispersion_imag
_atom_type_scat_source
C C 0.0033 0.0016 'International Tables Vol C Tables 4.2.6.8 and 6.1.1.4'
H H 0.0000 0.0000 'International Tables Vol C Tables 4.2.6.8 and 6.1.1.4'
N N 0.0061 0.0033 'International Tables Vol C Tables 4.2.6.8 and 6.1.1.4'
O O 0.0106 0.0060 'International Tables Vol C Tables 4.2.6.8 and 6.1.1.4'
F F 0.0171 0.0103 'International Tables Vol C Tables 4.2.6.8 and 6.1.1.4'
Cl Cl 0.1484 0.1585 'International Tables Vol C Tables 4.2.6.8 and 6.1.1.4'

loop_
_geom_angle_atom_site_label_1
_geom_angle_atom_site_label_2
_geom_angle_atom_site_label_3
_geom_angle_site_symmetry_1
_geom_angle_site_symmetry_3
_geom_angle
_geom_angle_publ_flag
C13 N4 H4A . . 120.0 ?
C13 N4 H4B . . 120.0 ?
H4A N4 H4B . . 120.0 ?
C2 N1 N2 . . 105.89(13) ?
N1 N2 C5 . . 112.81(13) ?
N1 N2 C4 . . 118.44(13) ?
C5 N2 C4 . . 128.70(14) ?
N3 C6 C5 . . 122.55(14) ?
N3 C6 H6 . . 118.7 ?
C5 C6 H6 . . 118.7 ?
C6 N3 C7 . . 118.26(13) ?
C5 C1 C2 . . 107.22(14) ?
C5 C1 Cl1 . . 127.38(12) ?
C2 C1 Cl1 . . 125.40(13) ?
N1 C2 C1 . . 109.62(14) ?
N1 C2 C3 . . 121.67(15) ?
C1 C2 C3 . . 128.70(16) ?
C2 C3 H3A . . 109.5 ?
C2 C3 H3B . . 109.5 ?
H3A C3 H3B . . 109.5 ?
C2 C3 H3C . . 109.5 ?
H3A C3 H3C . . 109.5 ?
H3B C3 H3C . . 109.5 ?
N2 C4 H4C . . 109.5 ?
N2 C4 H4D . . 109.5 ?
H4C C4 H4D . . 109.5 ?
N2 C4 H4E . . 109.5 ?
H4C C4 H4E . . 109.5 ?
H4D C4 H4E . . 109.5 ?
N2 C5 C1 . . 104.45(14) ?
N2 C5 C6 . . 121.91(13) ?
C1 C5 C6 . . 133.62(14) ?
C12 C7 C8 . . 118.74(14) ?
C12 C7 N3 . . 120.63(13) ?
C8 C7 N3 . . 120.52(13) ?
C9 C8 C7 . . 118.35(14) ?
C9 C8 C13 . . 115.57(13) ?
C7 C8 C13 . . 126.07(13) ?
C10 C9 C8 . . 121.76(16) ?
C10 C9 H9 . . 119.1 ?
C8 C9 H9 . . 119.1 ?
C11 C10 C9 . . 119.45(16) ?
C11 C10 H10 . . 120.3 ?
C9 C10 H10 . . 120.3 ?
C12 C11 C10 . . 120.20(16) ?
C12 C11 H11 . . 119.9 ?
C10 C11 H11 . . 119.9 ?
C11 C12 C7 . . 121.41(16) ?
C11 C12 H12 . . 119.3 ?
C7 C12 H12 . . 119.3 ?
O1 C13 N4 . . 121.44(15) ?
O1 C13 C8 . . 119.04(14) ?
N4 C13 C8 . . 119.52(13) ?

loop_
_geom_bond_atom_site_label_1
_geom_bond_atom_site_label_2
_geom_bond_site_symmetry_2
_geom_bond_distance
_geom_bond_publ_flag
Cl1 C1 . 1.7137(16) ?
N4 C13 . 1.318(2) ?
N4 H4A . 0.8600 ?
N4 H4B . 0.8600 ?
O1 C13 . 1.2356(18) ?
N1 C2 . 1.336(2) ?
N1 N2 . 1.3413(19) ?
N2 C5 . 1.360(2) ?
N2 C4 . 1.452(2) ?
C6 N3 . 1.2677(19) ?
C6 C5 . 1.444(2) ?
C6 H6 . 0.9300 ?
N3 C7 . 1.4151(19) ?
C1 C5 . 1.385(2) ?
C1 C2 . 1.391(2) ?
C2 C3 . 1.485(2) ?
C3 H3A . 0.9600 ?
C3 H3B . 0.9600 ?
C3 H3C . 0.9600 ?
C4 H4C . 0.9600 ?
C4 H4D . 0.9600 ?
C4 H4E . 0.9600 ?
C7 C12 . 1.396(2) ?
C7 C8 . 1.412(2) ?
C8 C9 . 1.392(2) ?
C8 C13 . 1.505(2) ?
C9 C10 . 1.381(2) ?
C9 H9 . 0.9300 ?
C10 C11 . 1.376(3) ?
C10 H10 . 0.9300 ?
C11 C12 . 1.371(2) ?
C11 H11 . 0.9300 ?
C12 H12 . 0.9300 ?

loop_
_geom_hbond_atom_site_label_D
_geom_hbond_atom_site_label_H
_geom_hbond_atom_site_label_A
_geom_hbond_site_symmetry_A
_geom_hbond_distance_DH
_geom_hbond_distance_HA
_geom_hbond_distance_DA
_geom_hbond_angle_DHA
N4 H4B N3 . 0.86 2.07 2.749(2) 136
N4 H4A O1 7_555 0.86 2.10 2.930(2) 161

loop_
_geom_torsion_atom_site_label_1
_geom_torsion_atom_site_label_2
_geom_torsion_atom_site_label_3
_geom_torsion_atom_site_label_4
_geom_torsion_site_symmetry_1
_geom_torsion_site_symmetry_2
_geom_torsion_site_symmetry_3
_geom_torsion_site_symmetry_4
_geom_torsion
_geom_torsion_publ_flag
C2 N1 N2 C5 . . . . 0.99(18) ?
C2 N1 N2 C4 . . . . 178.50(16) ?
C5 C6 N3 C7 . . . . 175.07(13) ?
N2 N1 C2 C1 . . . . -0.46(18) ?
N2 N1 C2 C3 . . . . -179.23(15) ?
C5 C1 C2 N1 . . . . -0.19(18) ?
Cl1 C1 C2 N1 . . . . -179.43(12) ?
C5 C1 C2 C3 . . . . 178.46(17) ?
Cl1 C1 C2 C3 . . . . -0.8(3) ?
N1 N2 C5 C1 . . . . -1.09(18) ?
C4 N2 C5 C1 . . . . -178.29(17) ?
N1 N2 C5 C6 . . . . 177.42(13) ?
C4 N2 C5 C6 . . . . 0.2(3) ?
C2 C1 C5 N2 . . . . 0.75(17) ?
Cl1 C1 C5 N2 . . . . 179.96(12) ?
C2 C1 C5 C6 . . . . -177.51(16) ?
Cl1 C1 C5 C6 . . . . 1.7(3) ?
N3 C6 C5 N2 . . . . -174.72(15) ?
N3 C6 C5 C1 . . . . 3.3(3) ?
C6 N3 C7 C12 . . . . -37.2(2) ?
C6 N3 C7 C8 . . . . 146.70(15) ?
C12 C7 C8 C9 . . . . 3.1(2) ?
N3 C7 C8 C9 . . . . 179.31(13) ?
C12 C7 C8 C13 . . . . -175.57(15) ?
N3 C7 C8 C13 . . . . 0.6(2) ?
C7 C8 C9 C10 . . . . -0.9(2) ?
C13 C8 C9 C10 . . . . 177.86(15) ?
C8 C9 C10 C11 . . . . -1.5(3) ?
C9 C10 C11 C12 . . . . 1.7(3) ?
C10 C11 C12 C7 . . . . 0.5(3) ?
C8 C7 C12 C11 . . . . -2.9(3) ?
N3 C7 C12 C11 . . . . -179.15(16) ?
C9 C8 C13 O1 . . . . 4.2(2) ?
C7 C8 C13 O1 . . . . -177.06(15) ?
C9 C8 C13 N4 . . . . -174.85(15) ?
C7 C8 C13 N4 . . . . 3.9(2) ?

loop_
_cod_related_entry_id
_cod_related_entry_database
_cod_related_entry_code
1 ChemSpider 24743989
